data_4109016
loop_
_publ_author_name
'Yann Sarazin'
'David L. Hughes'
'Nikolas Kaltsoyannis'
'Joseph A. Wright'
'Manfred Bochmann'

_publ_section_title
;
 Thallium(I) Sandwich, Multidecker, and Ether Complexes Stabilized by
 Weakly-Coordinating Anions: A Spectroscopic, Structural, and Theoretical
 Investigation
;
_journal_name_full 'Journal of the American Chemical Society'
_journal_page_first 881
_journal_page_last 894
_journal_paper_doi 10.1021/ja0657105
_journal_volume 129
_journal_year 2007
_chemical_formula_moiety 'C10 H15 Sn, C36 H2 B2 F30 N, 1.5(C H2 Cl2)'
_chemical_formula_structural '[Sn(C5Me5)][H2N{B(C6F5)3}2].1.5(CH2Cl2)'
_chemical_formula_sum 'C47.5 H20 B2 Cl3 F30 N Sn'
_chemical_formula_weight 1421.31
_chemical_name_systematic
;
 ?
;
_space_group_IT_number 15
_symmetry_cell_setting monoclinic
_symmetry_space_group_name_Hall '-C 2yc'
_symmetry_space_group_name_H-M 'C 1 2/c 1'
_atom_sites_solution_hydrogens geom
_atom_sites_solution_primary direct
_atom_sites_solution_secondary difmap
_audit_creation_method 'SHELXL-97 and CrysAlis RED'
_cell_angle_alpha 90.00
_cell_angle_beta 105.688(4)
_cell_angle_gamma 90.00
_cell_formula_units_Z 8
_cell_length_a 28.3882(13)
_cell_length_b 14.5749(5)
_cell_length_c 24.8491(14)
_cell_measurement_temperature 140(2)
_cell_volume 9898.4(8)
_computing_cell_refinement
;
 CrysAlis RED, Oxford Diffraction Ltd., Version 1.171.27p5 beta 
;
_computing_data_collection
;
 CrysAlis CCD, Oxford Diffraction Ltd., Version 1.171.27p5 beta 
;
_computing_data_reduction
;
 CrysAlis RED, Oxford Diffraction Ltd., Version 1.171.27p5 beta 
;
_computing_molecular_graphics 'ORTEP (Johnson, 1971)'
_computing_publication_material 'SHELXL-97 (Sheldrick, 1997b)'
_computing_structure_refinement 'SHELXL-97 (Sheldrick, 1997b)'
_computing_structure_solution 'SHELXS-97 (Sheldrick, 1997a)'
_diffrn_ambient_temperature 140(1)
_diffrn_detector_area_resol_mean 16.0050
_diffrn_measured_fraction_theta_full 0.990
_diffrn_measured_fraction_theta_max 0.990
_diffrn_measurement_device_type 'Oxford Diffraction Xcalibur 3/CCD'
_diffrn_measurement_method 'Thin slice \f and \w scans'
_diffrn_radiation_monochromator graphite
_diffrn_radiation_source 'Enhance (Mo) X-ray Source'
_diffrn_radiation_type Mo-K\a
_diffrn_radiation_wavelength 0.71073
_diffrn_reflns_av_R_equivalents 0.0609
_diffrn_reflns_av_sigmaI/netI 0.0511
_diffrn_reflns_limit_h_max 33
_diffrn_reflns_limit_h_min -33
_diffrn_reflns_limit_k_max 17
_diffrn_reflns_limit_k_min -17
_diffrn_reflns_limit_l_max 29
_diffrn_reflns_limit_l_min -29
_diffrn_reflns_number 47931
_diffrn_reflns_theta_full 25.00
_diffrn_reflns_theta_max 25.00
_diffrn_reflns_theta_min 3.79
_exptl_absorpt_coefficient_mu 0.831
_exptl_absorpt_correction_T_max 1.047
_exptl_absorpt_correction_T_min 0.940
_exptl_absorpt_correction_type multi-scan
_exptl_absorpt_process_details 'SADABS V2.10 (Sheldrick, G.M., 2003)'
_exptl_crystal_colour colourless
_exptl_crystal_density_diffrn 1.907
_exptl_crystal_description prism
_exptl_crystal_F_000 5544
_exptl_crystal_size_max 0.68
_exptl_crystal_size_mid 0.19
_exptl_crystal_size_min 0.13
_refine_diff_density_max 3.176
_refine_diff_density_min -1.473
_refine_diff_density_rms 0.096
_refine_ls_extinction_method none
_refine_ls_goodness_of_fit_ref 1.073
_refine_ls_hydrogen_treatment constr
_refine_ls_matrix_type full
_refine_ls_number_parameters 780
_refine_ls_number_reflns 8630
_refine_ls_number_restraints 0
_refine_ls_restrained_S_all 1.073
_refine_ls_R_factor_all 0.0848
_refine_ls_R_factor_gt 0.0521
_refine_ls_shift/su_max 0.000
_refine_ls_shift/su_mean 0.000
_refine_ls_structure_factor_coef Fsqd
_refine_ls_weighting_details 'calc w=1/[\s^2^(Fo^2^)+(0.0735P)^2^+19.6035P] where P=(Fo^2^+2Fc^2^)/3'
_refine_ls_weighting_scheme calc
_refine_ls_wR_factor_gt 0.1269
_refine_ls_wR_factor_ref 0.1375
_reflns_number_gt 5995
_reflns_number_total 8630
_reflns_threshold_expression I>2sigma(I)
_cod_data_source_file ja0657105si20060816_114040_7.cif
_cod_data_source_block yanns20
_cod_original_formula_sum 'C47.50 H20 B2 Cl3 F30 N Sn'
_cod_database_code 4109016

loop_
_symmetry_equiv_pos_as_xyz
'x, y, z'
'-x, y, -z+1/2'
'x+1/2, y+1/2, z'
'-x+1/2, y+1/2, -z+1/2'
'-x, -y, -z'
'x, -y, z-1/2'
'-x+1/2, -y+1/2, -z'
'x+1/2, -y+1/2, z-1/2'

loop_
_atom_site_label
_atom_site_type_symbol
_atom_site_fract_x
_atom_site_fract_y
_atom_site_fract_z
_atom_site_U_iso_or_equiv
_atom_site_adp_type
_atom_site_occupancy
_atom_site_symmetry_multiplicity
_atom_site_calc_flag
_atom_site_refinement_flags
Sn Sn 0.110707(15) 0.71789(3) 0.474927(16) 0.03884(14) Uani 1 1 d .
N1 N 0.16605(13) 0.2353(2) 0.27132(15) 0.0171(8) Uani 1 1 d .
H1A H 0.1941 0.2036 0.2841 0.021 Uiso 1 1 calc R
H1B H 0.1438 0.2060 0.2850 0.021 Uiso 1 1 calc R
B1 B 0.17600(19) 0.3320(3) 0.3066(2) 0.0172(11) Uani 1 1 d .
C11A C 0.16049(16) 0.4189(3) 0.26349(18) 0.0167(9) Uani 1 1 d .
C12A C 0.18946(15) 0.4444(3) 0.22883(18) 0.0163(9) Uani 1 1 d .
F12A F 0.22977(9) 0.39540(16) 0.22973(11) 0.0219(6) Uani 1 1 d .
C13A C 0.18003(16) 0.5179(3) 0.19286(19) 0.0190(10) Uani 1 1 d .
F13A F 0.20934(10) 0.53802(18) 0.16037(11) 0.0270(6) Uani 1 1 d .
C14A C 0.13882(18) 0.5698(3) 0.18907(19) 0.0223(10) Uani 1 1 d .
F14A F 0.12925(11) 0.64259(18) 0.15433(12) 0.0339(7) Uani 1 1 d .
C15A C 0.10824(16) 0.5469(3) 0.22111(19) 0.0200(10) Uani 1 1 d .
F15A F 0.06741(10) 0.59620(18) 0.21704(12) 0.0330(7) Uani 1 1 d .
C16A C 0.11918(16) 0.4727(3) 0.25655(18) 0.0173(9) Uani 1 1 d .
F16A F 0.08579(9) 0.45427(17) 0.28486(11) 0.0244(6) Uani 1 1 d .
C11B C 0.14663(16) 0.3303(3) 0.35584(18) 0.0181(10) Uani 1 1 d .
C12B C 0.12180(17) 0.2586(3) 0.37270(19) 0.0231(10) Uani 1 1 d .
F12B F 0.11748(11) 0.17532(18) 0.34660(12) 0.0320(7) Uani 1 1 d .
C13B C 0.09972(18) 0.2631(3) 0.4156(2) 0.0268(11) Uani 1 1 d .
F13B F 0.07485(12) 0.1903(2) 0.42713(13) 0.0428(8) Uani 1 1 d .
C14B C 0.10184(18) 0.3422(4) 0.4453(2) 0.0287(12) Uani 1 1 d .
F14B F 0.07968(12) 0.3490(2) 0.48658(12) 0.0423(8) Uani 1 1 d .
C15B C 0.12686(19) 0.4158(3) 0.4316(2) 0.0280(11) Uani 1 1 d .
F15B F 0.12915(12) 0.4948(2) 0.46019(13) 0.0435(8) Uani 1 1 d .
C16B C 0.14810(17) 0.4080(3) 0.38877(19) 0.0219(10) Uani 1 1 d .
F16B F 0.17125(10) 0.48356(17) 0.37719(12) 0.0302(7) Uani 1 1 d .
C11C C 0.23410(16) 0.3349(3) 0.34439(17) 0.0169(9) Uani 1 1 d .
C12C C 0.25438(16) 0.2597(3) 0.37685(18) 0.0172(9) Uani 1 1 d .
F12C F 0.22708(9) 0.18216(16) 0.37434(11) 0.0243(6) Uani 1 1 d .
C13C C 0.30035(18) 0.2558(3) 0.4121(2) 0.0249(11) Uani 1 1 d .
F13C F 0.31727(11) 0.17910(18) 0.44161(12) 0.0342(7) Uani 1 1 d .
C14C C 0.33007(17) 0.3320(3) 0.4187(2) 0.0243(11) Uani 1 1 d .
F14C F 0.37520(10) 0.3313(2) 0.45319(13) 0.0377(7) Uani 1 1 d .
C15C C 0.31139(17) 0.4097(3) 0.38923(19) 0.0201(10) Uani 1 1 d .
F15C F 0.33932(10) 0.48618(17) 0.39667(11) 0.0286(6) Uani 1 1 d .
C16C C 0.26540(16) 0.4101(3) 0.35373(18) 0.0181(10) Uani 1 1 d .
F16C F 0.25144(9) 0.49089(16) 0.32789(11) 0.0237(6) Uani 1 1 d .
B2 B 0.14930(18) 0.2123(3) 0.2050(2) 0.0178(10) Uani 1 1 d .
C21A C 0.10604(15) 0.2845(3) 0.17541(18) 0.0165(9) Uani 1 1 d .
C22A C 0.10553(17) 0.3466(3) 0.13283(19) 0.0201(10) Uani 1 1 d .
F22A F 0.14508(9) 0.35723(17) 0.11299(11) 0.0236(6) Uani 1 1 d .
C23A C 0.06661(19) 0.4020(3) 0.1090(2) 0.0265(11) Uani 1 1 d .
F23A F 0.06909(11) 0.46082(19) 0.06765(12) 0.0363(7) Uani 1 1 d .
C24A C 0.02526(17) 0.3995(3) 0.1275(2) 0.0258(11) Uani 1 1 d .
F24A F -0.01287(10) 0.4555(2) 0.10485(14) 0.0410(8) Uani 1 1 d .
C25A C 0.02342(17) 0.3419(3) 0.1701(2) 0.0254(11) Uani 1 1 d .
F25A F -0.01636(10) 0.3379(2) 0.18879(13) 0.0358(7) Uani 1 1 d .
C26A C 0.06352(16) 0.2860(3) 0.19260(18) 0.0206(10) Uani 1 1 d .
F26A F 0.05950(10) 0.22920(18) 0.23426(11) 0.0270(6) Uani 1 1 d .
C21B C 0.12786(16) 0.1039(3) 0.20070(19) 0.0193(10) Uani 1 1 d .
C22B C 0.15480(17) 0.0348(3) 0.2334(2) 0.0220(10) Uani 1 1 d .
F22B F 0.19790(10) 0.05521(16) 0.27027(11) 0.0278(6) Uani 1 1 d .
C23B C 0.14209(19) -0.0565(3) 0.2300(2) 0.0297(12) Uani 1 1 d .
F23B F 0.17043(12) -0.11876(19) 0.26343(15) 0.0438(8) Uani 1 1 d .
C24B C 0.1001(2) -0.0840(3) 0.1913(3) 0.0363(13) Uani 1 1 d .
F24B F 0.08701(13) -0.1728(2) 0.18707(18) 0.0570(10) Uani 1 1 d .
C25B C 0.0720(2) -0.0191(4) 0.1581(2) 0.0371(13) Uani 1 1 d .
F25B F 0.03069(12) -0.0444(2) 0.11932(16) 0.0562(10) Uani 1 1 d .
C26B C 0.08545(18) 0.0721(3) 0.1632(2) 0.0273(11) Uani 1 1 d .
F26B F 0.05498(11) 0.1292(2) 0.12780(12) 0.0368(7) Uani 1 1 d .
C21C C 0.19520(17) 0.2041(3) 0.17680(18) 0.0183(9) Uani 1 1 d .
C22C C 0.24491(16) 0.2053(3) 0.20314(18) 0.0185(9) Uani 1 1 d .
F22C F 0.26099(9) 0.21630(17) 0.25934(10) 0.0234(6) Uani 1 1 d .
C23C C 0.28071(17) 0.1935(3) 0.1761(2) 0.0224(10) Uani 1 1 d .
F23C F 0.32813(9) 0.19492(18) 0.20485(12) 0.0283(6) Uani 1 1 d .
C24C C 0.26800(18) 0.1799(3) 0.1192(2) 0.0232(11) Uani 1 1 d .
F24C F 0.30298(11) 0.17163(19) 0.09220(12) 0.0340(7) Uani 1 1 d .
C25C C 0.21962(18) 0.1750(3) 0.0911(2) 0.0240(11) Uani 1 1 d .
F25C F 0.20589(11) 0.16149(19) 0.03556(11) 0.0340(7) Uani 1 1 d .
C26C C 0.18527(16) 0.1858(3) 0.12035(19) 0.0198(10) Uani 1 1 d .
F26C F 0.13771(9) 0.17767(17) 0.08941(10) 0.0236(6) Uani 1 1 d .
C31 C 0.0564(2) 0.7458(4) 0.3822(2) 0.0366(13) Uani 1 1 d .
C311 C 0.0549(3) 0.6854(5) 0.3333(3) 0.0593(18) Uani 1 1 d .
H31A H 0.0449 0.6248 0.3407 0.089 Uiso 1 1 calc R
H31B H 0.0868 0.6828 0.3271 0.089 Uiso 1 1 calc R
H31C H 0.0320 0.7097 0.3007 0.089 Uiso 1 1 calc R
C32 C 0.02604(18) 0.7389(3) 0.4188(2) 0.0294(11) Uani 1 1 d .
C321 C -0.0145(2) 0.6719(5) 0.4161(3) 0.0580(18) Uani 1 1 d .
H32A H -0.0453 0.7003 0.3984 0.087 Uiso 1 1 calc R
H32B H -0.0141 0.6533 0.4533 0.087 Uiso 1 1 calc R
H32C H -0.0100 0.6192 0.3949 0.087 Uiso 1 1 calc R
C33 C 0.03709(19) 0.8142(4) 0.4574(2) 0.0316(12) Uani 1 1 d .
C331 C 0.0096(3) 0.8362(5) 0.4992(3) 0.0561(18) Uani 1 1 d .
H33A H -0.0223 0.8589 0.4802 0.084 Uiso 1 1 calc R
H33B H 0.0271 0.8821 0.5246 0.084 Uiso 1 1 calc R
H33C H 0.0064 0.7818 0.5197 0.084 Uiso 1 1 calc R
C34 C 0.0750(2) 0.8684(3) 0.4443(2) 0.0323(12) Uani 1 1 d .
C341 C 0.0931(3) 0.9582(4) 0.4703(3) 0.0563(18) Uani 1 1 d .
H34A H 0.1261 0.9677 0.4685 0.084 Uiso 1 1 calc R
H34B H 0.0922 0.9583 0.5086 0.084 Uiso 1 1 calc R
H34C H 0.0727 1.0066 0.4505 0.084 Uiso 1 1 calc R
C35 C 0.0865(2) 0.8251(4) 0.3981(2) 0.0371(13) Uani 1 1 d .
C351 C 0.1209(3) 0.8648(5) 0.3674(4) 0.070(2) Uani 1 1 d .
H35A H 0.1048 0.9136 0.3435 0.106 Uiso 1 1 calc R
H35B H 0.1302 0.8178 0.3452 0.106 Uiso 1 1 calc R
H35C H 0.1495 0.8882 0.3939 0.106 Uiso 1 1 calc R
C4 C 0.2441(3) 0.5027(4) 0.0561(3) 0.0580(19) Uani 1 1 d .
H4A H 0.2662 0.5212 0.0915 0.070 Uiso 1 1 calc R
H4B H 0.2123 0.5289 0.0542 0.070 Uiso 1 1 calc R
Cl41 Cl 0.23899(7) 0.38498(10) 0.05565(8) 0.0565(5) Uani 1 1 d .
Cl42 Cl 0.26497(8) 0.54875(11) 0.00239(8) 0.0641(5) Uani 1 1 d .
C5 C -0.0131(6) 0.0307(8) 0.2414(8) 0.052(5) Uani 0.50 1 d P
H5A H -0.0049 0.0585 0.2096 0.062 Uiso 0.50 1 calc PR
H5B H -0.0456 0.0513 0.2413 0.062 Uiso 0.50 1 calc PR
Cl51 Cl 0.02777(12) 0.0664(2) 0.30134(18) 0.0617(10) Uani 0.50 1 d P
Cl52 Cl -0.01344(15) -0.0892(2) 0.2341(2) 0.0741(14) Uani 0.50 1 d P

loop_
_atom_site_aniso_label
_atom_site_aniso_U_11
_atom_site_aniso_U_22
_atom_site_aniso_U_33
_atom_site_aniso_U_23
_atom_site_aniso_U_13
_atom_site_aniso_U_12
Sn 0.0376(2) 0.0381(2) 0.0354(2) -0.00568(17) 0.00059(17) 0.00187(17)
N1 0.017(2) 0.0162(19) 0.0181(19) 0.0011(15) 0.0040(15) -0.0013(15)
B1 0.016(3) 0.015(2) 0.020(3) -0.004(2) 0.005(2) -0.001(2)
C11A 0.013(2) 0.017(2) 0.018(2) -0.0049(18) 0.0009(18) -0.0036(17)
C12A 0.012(2) 0.015(2) 0.020(2) -0.0024(17) 0.0024(18) -0.0006(17)
F12A 0.0174(14) 0.0226(13) 0.0274(15) 0.0007(11) 0.0089(11) 0.0040(11)
C13A 0.017(2) 0.021(2) 0.019(2) -0.0021(18) 0.0058(19) -0.0065(18)
F13A 0.0267(15) 0.0336(15) 0.0234(15) 0.0070(12) 0.0115(12) -0.0014(12)
C14A 0.027(3) 0.018(2) 0.018(2) 0.0036(18) 0.000(2) 0.001(2)
F14A 0.0368(17) 0.0276(15) 0.0355(17) 0.0174(13) 0.0070(14) 0.0090(13)
C15A 0.015(2) 0.020(2) 0.023(3) 0.0000(19) 0.0033(19) 0.0069(18)
F15A 0.0299(17) 0.0344(16) 0.0352(17) 0.0111(13) 0.0097(13) 0.0176(13)
C16A 0.016(2) 0.019(2) 0.017(2) -0.0045(18) 0.0056(19) -0.0053(18)
F16A 0.0173(14) 0.0297(15) 0.0289(15) 0.0064(11) 0.0108(12) 0.0029(11)
C11B 0.013(2) 0.022(2) 0.018(2) 0.0008(18) 0.0018(18) 0.0031(18)
C12B 0.021(3) 0.024(2) 0.023(3) 0.0009(19) 0.005(2) 0.0030(19)
F12B 0.0409(18) 0.0244(14) 0.0364(17) 0.0006(12) 0.0204(14) -0.0090(13)
C13B 0.023(3) 0.036(3) 0.022(3) 0.012(2) 0.007(2) 0.002(2)
F13B 0.047(2) 0.0458(18) 0.0435(19) 0.0115(15) 0.0255(16) -0.0085(15)
C14B 0.025(3) 0.047(3) 0.017(3) 0.007(2) 0.010(2) 0.009(2)
F14B 0.045(2) 0.062(2) 0.0274(17) 0.0066(15) 0.0229(15) 0.0131(16)
C15B 0.030(3) 0.034(3) 0.020(3) -0.003(2) 0.005(2) 0.008(2)
F15B 0.055(2) 0.0443(19) 0.0364(19) -0.0156(14) 0.0208(16) 0.0051(15)
C16B 0.021(3) 0.022(2) 0.021(3) 0.0008(19) 0.003(2) 0.0008(19)
F16B 0.0374(17) 0.0235(14) 0.0317(16) -0.0086(12) 0.0126(13) -0.0060(12)
C11C 0.020(2) 0.018(2) 0.012(2) -0.0030(17) 0.0037(18) 0.0027(18)
C12C 0.018(2) 0.015(2) 0.017(2) -0.0034(17) 0.0018(19) -0.0068(18)
F12C 0.0239(15) 0.0156(12) 0.0277(15) 0.0042(11) -0.0027(12) -0.0048(11)
C13C 0.027(3) 0.022(2) 0.023(3) 0.0076(19) 0.002(2) 0.002(2)
F13C 0.0311(17) 0.0255(14) 0.0344(17) 0.0115(12) -0.0113(13) -0.0016(12)
C14C 0.014(2) 0.034(3) 0.022(3) -0.001(2) -0.001(2) -0.003(2)
F14C 0.0199(16) 0.0405(17) 0.0415(18) 0.0064(14) -0.0109(13) -0.0046(13)
C15C 0.020(3) 0.017(2) 0.024(3) -0.0028(18) 0.006(2) -0.0059(18)
F15C 0.0229(15) 0.0242(14) 0.0340(16) 0.0023(12) -0.0001(12) -0.0116(11)
C16C 0.019(2) 0.017(2) 0.019(2) -0.0009(18) 0.0063(19) -0.0011(18)
F16C 0.0248(15) 0.0143(13) 0.0280(15) 0.0035(10) 0.0006(12) -0.0049(11)
B2 0.017(3) 0.017(2) 0.019(3) -0.002(2) 0.003(2) -0.002(2)
C21A 0.012(2) 0.016(2) 0.018(2) -0.0045(18) -0.0015(17) -0.0015(17)
C22A 0.020(2) 0.021(2) 0.019(2) -0.0048(18) 0.0041(19) 0.0014(19)
F22A 0.0239(15) 0.0244(14) 0.0245(15) 0.0019(11) 0.0098(12) 0.0000(11)
C23A 0.030(3) 0.023(2) 0.021(3) 0.002(2) -0.002(2) 0.000(2)
F23A 0.0341(17) 0.0338(16) 0.0379(18) 0.0147(13) 0.0043(14) 0.0078(13)
C24A 0.014(2) 0.024(2) 0.032(3) -0.004(2) -0.005(2) 0.0059(19)
F24A 0.0207(16) 0.0367(17) 0.058(2) 0.0059(15) -0.0021(14) 0.0083(13)
C25A 0.013(2) 0.030(3) 0.032(3) -0.008(2) 0.004(2) -0.003(2)
F25A 0.0145(15) 0.0481(18) 0.0458(19) -0.0020(14) 0.0101(13) 0.0044(13)
C26A 0.019(2) 0.024(2) 0.017(2) -0.0034(19) 0.0023(18) -0.0026(19)
F26A 0.0222(14) 0.0325(15) 0.0291(15) 0.0031(12) 0.0118(12) 0.0001(12)
C21B 0.018(2) 0.018(2) 0.024(3) -0.0052(19) 0.010(2) -0.0024(18)
C22B 0.018(3) 0.017(2) 0.032(3) -0.0023(19) 0.008(2) 0.0012(18)
F22B 0.0225(15) 0.0179(13) 0.0378(17) 0.0007(11) -0.0005(13) 0.0043(11)
C23B 0.029(3) 0.022(3) 0.042(3) 0.002(2) 0.018(2) 0.001(2)
F23B 0.0425(19) 0.0217(15) 0.072(2) 0.0094(15) 0.0231(17) 0.0068(14)
C24B 0.036(3) 0.016(2) 0.063(4) -0.009(2) 0.024(3) -0.009(2)
F24B 0.049(2) 0.0215(16) 0.102(3) -0.0152(17) 0.022(2) -0.0140(15)
C25B 0.028(3) 0.034(3) 0.049(4) -0.019(3) 0.010(3) -0.012(2)
F25B 0.040(2) 0.044(2) 0.072(3) -0.0246(17) -0.0047(18) -0.0178(16)
C26B 0.023(3) 0.028(3) 0.030(3) -0.008(2) 0.006(2) -0.003(2)
F26B 0.0308(17) 0.0342(16) 0.0345(17) -0.0072(13) -0.0099(13) -0.0048(13)
C21C 0.024(2) 0.012(2) 0.020(2) 0.0004(17) 0.0083(19) 0.0021(18)
C22C 0.021(2) 0.014(2) 0.021(2) -0.0010(18) 0.0062(19) 0.0004(18)
F22C 0.0195(14) 0.0256(14) 0.0226(14) 0.0013(11) 0.0017(11) 0.0014(11)
C23C 0.019(3) 0.012(2) 0.036(3) -0.0011(19) 0.007(2) 0.0018(18)
F23C 0.0140(14) 0.0287(15) 0.0425(17) 0.0033(12) 0.0083(12) 0.0037(11)
C24C 0.025(3) 0.015(2) 0.036(3) 0.0017(19) 0.020(2) 0.0045(19)
F24C 0.0322(17) 0.0366(16) 0.0412(18) 0.0013(13) 0.0236(14) 0.0046(13)
C25C 0.033(3) 0.016(2) 0.025(3) -0.0020(19) 0.012(2) 0.003(2)
F25C 0.0433(19) 0.0387(17) 0.0231(16) -0.0058(12) 0.0142(14) 0.0074(13)
C26C 0.016(2) 0.017(2) 0.025(3) 0.0017(18) 0.004(2) 0.0040(18)
F26C 0.0210(14) 0.0281(14) 0.0208(14) -0.0033(11) 0.0040(11) 0.0020(11)
C31 0.044(3) 0.038(3) 0.024(3) -0.002(2) 0.002(2) 0.008(3)
C311 0.069(5) 0.069(4) 0.039(4) -0.017(3) 0.015(3) -0.004(4)
C32 0.025(3) 0.036(3) 0.026(3) -0.001(2) 0.006(2) 0.000(2)
C321 0.046(4) 0.062(4) 0.064(5) -0.016(3) 0.011(3) -0.016(3)
C33 0.031(3) 0.035(3) 0.026(3) -0.003(2) 0.004(2) 0.008(2)
C331 0.054(4) 0.077(5) 0.039(4) -0.007(3) 0.017(3) 0.012(4)
C34 0.034(3) 0.026(3) 0.032(3) 0.001(2) 0.001(2) 0.006(2)
C341 0.055(4) 0.030(3) 0.072(5) -0.013(3) -0.003(4) 0.005(3)
C35 0.033(3) 0.036(3) 0.043(3) 0.006(3) 0.012(3) -0.001(2)
C351 0.069(5) 0.063(5) 0.095(6) 0.013(4) 0.049(5) -0.001(4)
C4 0.091(6) 0.033(3) 0.064(5) 0.007(3) 0.045(4) 0.009(3)
Cl41 0.0731(12) 0.0334(8) 0.0757(12) 0.0051(7) 0.0419(10) 0.0047(7)
Cl42 0.0941(14) 0.0498(9) 0.0665(12) 0.0162(8) 0.0529(11) 0.0091(9)
C5 0.064(16) 0.054(7) 0.040(14) 0.014(7) 0.017(12) 0.013(6)
Cl51 0.0415(19) 0.0436(18) 0.093(3) 0.0037(18) 0.0062(19) -0.0103(14)
Cl52 0.062(4) 0.0579(19) 0.113(5) -0.028(2) 0.042(3) -0.0105(17)

loop_
_atom_type_symbol
_atom_type_description
_atom_type_scat_dispersion_real
_atom_type_scat_dispersion_imag
_atom_type_scat_source
C C 0.0033 0.0016 'International Tables Vol C Tables 4.2.6.8 and 6.1.1.4'
H H 0.0000 0.0000 'International Tables Vol C Tables 4.2.6.8 and 6.1.1.4'
B B 0.0013 0.0007 'International Tables Vol C Tables 4.2.6.8 and 6.1.1.4'
N N 0.0061 0.0033 'International Tables Vol C Tables 4.2.6.8 and 6.1.1.4'
F F 0.0171 0.0103 'International Tables Vol C Tables 4.2.6.8 and 6.1.1.4'
Sn Sn -0.6537 1.4246 'International Tables Vol C Tables 4.2.6.8 and 6.1.1.4'
Cl Cl 0.1484 0.1585 'International Tables Vol C Tables 4.2.6.8 and 6.1.1.4'

loop_
_geom_angle_atom_site_label_1
_geom_angle_atom_site_label_2
_geom_angle_atom_site_label_3
_geom_angle
_geom_angle_site_symmetry_1
_geom_angle_site_symmetry_3
C35 Sn C31 34.22(19) . .
C35 Sn C32 56.23(18) . .
C31 Sn C32 33.70(18) . .
C35 Sn C34 33.97(18) . .
C31 Sn C34 56.86(17) . .
C32 Sn C34 56.69(17) . .
C35 Sn C33 56.21(18) . .
C31 Sn C33 56.34(17) . .
C32 Sn C33 33.97(17) . .
C34 Sn C33 34.14(18) . .
B2 N1 B1 132.8(3) . .
B2 N1 H1A 104.0 . .
B1 N1 H1A 104.0 . .
B2 N1 H1B 104.0 . .
B1 N1 H1B 104.0 . .
H1A N1 H1B 105.5 . .
C11A B1 N1 109.7(4) . .
C11A B1 C11B 113.2(4) . .
N1 B1 C11B 109.4(3) . .
C11A B1 C11C 113.5(4) . .
N1 B1 C11C 108.9(3) . .
C11B B1 C11C 101.7(3) . .
C16A C11A C12A 113.2(4) . .
C16A C11A B1 126.0(4) . .
C12A C11A B1 120.7(4) . .
F12A C12A C13A 116.1(4) . .
F12A C12A C11A 119.4(4) . .
C13A C12A C11A 124.5(4) . .
F13A C13A C12A 121.3(4) . .
F13A C13A C14A 119.6(4) . .
C12A C13A C14A 119.1(4) . .
F14A C14A C15A 121.0(4) . .
F14A C14A C13A 119.8(4) . .
C15A C14A C13A 119.2(4) . .
F15A C15A C14A 119.7(4) . .
F15A C15A C16A 120.6(4) . .
C14A C15A C16A 119.7(4) . .
F16A C16A C15A 114.9(4) . .
F16A C16A C11A 120.9(4) . .
C15A C16A C11A 124.2(4) . .
C12B C11B C16B 111.9(4) . .
C12B C11B B1 129.3(4) . .
C16B C11B B1 118.7(4) . .
F12B C12B C13B 114.2(4) . .
F12B C12B C11B 120.9(4) . .
C13B C12B C11B 124.9(4) . .
F13B C13B C14B 120.1(4) . .
F13B C13B C12B 120.0(4) . .
C14B C13B C12B 119.8(4) . .
F14B C14B C13B 121.0(4) . .
F14B C14B C15B 120.6(5) . .
C13B C14B C15B 118.4(4) . .
F15B C15B C16B 121.0(4) . .
F15B C15B C14B 119.3(4) . .
C16B C15B C14B 119.7(4) . .
F16B C16B C15B 116.2(4) . .
F16B C16B C11B 118.5(4) . .
C15B C16B C11B 125.3(4) . .
C12C C11C C16C 112.3(4) . .
C12C C11C B1 120.0(4) . .
C16C C11C B1 127.3(4) . .
F12C C12C C13C 115.4(4) . .
F12C C12C C11C 119.1(4) . .
C13C C12C C11C 125.5(4) . .
F13C C13C C12C 121.4(4) . .
F13C C13C C14C 119.1(4) . .
C12C C13C C14C 119.5(4) . .
F14C C14C C15C 120.9(4) . .
F14C C14C C13C 121.4(4) . .
C15C C14C C13C 117.7(4) . .
F15C C15C C16C 120.6(4) . .
F15C C15C C14C 118.6(4) . .
C16C C15C C14C 120.8(4) . .
F16C C16C C15C 114.7(4) . .
F16C C16C C11C 121.1(4) . .
C15C C16C C11C 124.2(4) . .
N1 B2 C21A 107.6(3) . .
N1 B2 C21C 113.6(4) . .
C21A B2 C21C 116.2(4) . .
N1 B2 C21B 105.0(3) . .
C21A B2 C21B 111.1(4) . .
C21C B2 C21B 102.7(3) . .
C26A C21A C22A 113.2(4) . .
C26A C21A B2 118.9(4) . .
C22A C21A B2 127.9(4) . .
F22A C22A C23A 115.3(4) . .
F22A C22A C21A 120.9(4) . .
C23A C22A C21A 123.7(4) . .
F23A C23A C22A 120.0(5) . .
F23A C23A C24A 119.7(4) . .
C22A C23A C24A 120.2(4) . .
F24A C24A C25A 120.1(4) . .
F24A C24A C23A 120.4(4) . .
C25A C24A C23A 119.5(4) . .
F25A C25A C24A 120.7(4) . .
F25A C25A C26A 120.9(4) . .
C24A C25A C26A 118.4(4) . .
F26A C26A C21A 119.1(4) . .
F26A C26A C25A 115.9(4) . .
C21A C26A C25A 125.0(4) . .
C22B C21B C26B 113.0(4) . .
C22B C21B B2 120.7(4) . .
C26B C21B B2 126.0(4) . .
F22B C22B C23B 115.5(4) . .
F22B C22B C21B 119.5(4) . .
C23B C22B C21B 124.9(5) . .
F23B C23B C22B 120.8(5) . .
F23B C23B C24B 119.8(4) . .
C22B C23B C24B 119.3(5) . .
F24B C24B C25B 121.3(5) . .
F24B C24B C23B 120.3(5) . .
C25B C24B C23B 118.4(4) . .
F25B C25B C24B 119.6(5) . .
F25B C25B C26B 119.6(5) . .
C24B C25B C26B 120.8(5) . .
F26B C26B C25B 115.1(4) . .
F26B C26B C21B 121.4(4) . .
C25B C26B C21B 123.5(5) . .
C26C C21C C22C 112.6(4) . .
C26C C21C B2 118.7(4) . .
C22C C21C B2 128.4(4) . .
F22C C22C C23C 115.5(4) . .
F22C C22C C21C 120.3(4) . .
C23C C22C C21C 124.2(4) . .
F23C C23C C22C 120.4(4) . .
F23C C23C C24C 119.7(4) . .
C22C C23C C24C 119.9(4) . .
F24C C24C C25C 121.1(4) . .
F24C C24C C23C 120.1(4) . .
C25C C24C C23C 118.8(4) . .
F25C C25C C24C 120.4(4) . .
F25C C25C C26C 120.6(4) . .
C24C C25C C26C 119.0(4) . .
F26C C26C C25C 115.3(4) . .
F26C C26C C21C 119.2(4) . .
C25C C26C C21C 125.5(4) . .
C32 C31 C35 107.5(5) . .
C32 C31 C311 126.4(5) . .
C35 C31 C311 125.9(6) . .
C32 C31 Sn 73.7(3) . .
C35 C31 Sn 72.2(3) . .
C311 C31 Sn 122.9(4) . .
C31 C311 H31A 109.5 . .
C31 C311 H31B 109.5 . .
H31A C311 H31B 109.5 . .
C31 C311 H31C 109.5 . .
H31A C311 H31C 109.5 . .
H31B C311 H31C 109.5 . .
C31 C32 C33 108.3(5) . .
C31 C32 C321 127.6(5) . .
C33 C32 C321 123.8(5) . .
C31 C32 Sn 72.6(3) . .
C33 C32 Sn 73.3(3) . .
C321 C32 Sn 124.6(4) . .
C32 C321 H32A 109.5 . .
C32 C321 H32B 109.5 . .
H32A C321 H32B 109.5 . .
C32 C321 H32C 109.5 . .
H32A C321 H32C 109.5 . .
H32B C321 H32C 109.5 . .
C32 C33 C34 108.1(4) . .
C32 C33 C331 124.6(5) . .
C34 C33 C331 127.0(5) . .
C32 C33 Sn 72.8(3) . .
C34 C33 Sn 72.7(3) . .
C331 C33 Sn 125.3(4) . .
C33 C331 H33A 109.5 . .
C33 C331 H33B 109.5 . .
H33A C331 H33B 109.5 . .
C33 C331 H33C 109.5 . .
H33A C331 H33C 109.5 . .
H33B C331 H33C 109.5 . .
C35 C34 C33 106.7(5) . .
C35 C34 C341 127.7(5) . .
C33 C34 C341 125.2(5) . .
C35 C34 Sn 71.8(3) . .
C33 C34 Sn 73.2(3) . .
C341 C34 Sn 125.9(4) . .
C34 C341 H34A 109.5 . .
C34 C341 H34B 109.5 . .
H34A C341 H34B 109.5 . .
C34 C341 H34C 109.5 . .
H34A C341 H34C 109.5 . .
H34B C341 H34C 109.5 . .
C34 C35 C31 109.3(5) . .
C34 C35 C351 124.1(6) . .
C31 C35 C351 126.2(6) . .
C34 C35 Sn 74.2(3) . .
C31 C35 Sn 73.5(3) . .
C351 C35 Sn 124.2(4) . .
C35 C351 H35A 109.5 . .
C35 C351 H35B 109.5 . .
H35A C351 H35B 109.5 . .
C35 C351 H35C 109.5 . .
H35A C351 H35C 109.5 . .
H35B C351 H35C 109.5 . .
Cl41 C4 Cl42 115.2(4) . .
Cl41 C4 H4A 108.5 . .
Cl42 C4 H4A 108.5 . .
Cl41 C4 H4B 108.5 . .
Cl42 C4 H4B 108.5 . .
H4A C4 H4B 107.5 . .
Cl51 C5 Cl52 112.2(7) . .
Cl51 C5 H5A 109.2 . .
Cl52 C5 H5A 109.2 . .
Cl51 C5 H5B 109.2 . .
Cl52 C5 H5B 109.2 . .
H5A C5 H5B 107.9 . .
C5 Cl51 C5 21.0(15) 2 .
C5 Cl51 Cl52 42.4(7) 2 2
C5 Cl51 Cl52 52.4(4) . 2
Cl52 Cl52 C5 86.1(4) 2 .
Cl52 Cl52 C5 64.9(4) 2 2
C5 Cl52 C5 22.8(8) . 2
Cl52 Cl52 Cl51 108.90(15) 2 2
C5 Cl52 Cl51 26.3(6) . 2
C5 Cl52 Cl51 44.2(4) 2 2

loop_
_geom_bond_atom_site_label_1
_geom_bond_atom_site_label_2
_geom_bond_distance
_geom_bond_site_symmetry_2
Sn C35 2.418(5) .
Sn C31 2.435(5) .
Sn C32 2.450(5) .
Sn C34 2.450(5) .
Sn C33 2.456(5) .
N1 B2 1.622(6) .
N1 B1 1.644(6) .
N1 H1A 0.9000 .
N1 H1B 0.9000 .
B1 C11A 1.640(7) .
B1 C11B 1.657(7) .
B1 C11C 1.663(7) .
C11A C16A 1.382(6) .
C11A C12A 1.392(6) .
C12A F12A 1.344(5) .
C12A C13A 1.374(6) .
C13A F13A 1.339(5) .
C13A C14A 1.375(6) .
C14A F14A 1.348(5) .
C14A C15A 1.368(6) .
C15A F15A 1.344(5) .
C15A C16A 1.377(6) .
C16A F16A 1.351(5) .
C11B C12B 1.387(7) .
C11B C16B 1.392(6) .
C12B F12B 1.366(5) .
C12B C13B 1.378(7) .
C13B F13B 1.348(6) .
C13B C14B 1.360(7) .
C14B F14B 1.344(5) .
C14B C15B 1.379(7) .
C15B F15B 1.346(6) .
C15B C16B 1.362(7) .
C16B F16B 1.352(5) .
C11C C12C 1.390(6) .
C11C C16C 1.390(6) .
C12C F12C 1.362(5) .
C12C C13C 1.363(6) .
C13C F13C 1.352(5) .
C13C C14C 1.378(7) .
C14C F14C 1.335(5) .
C14C C15C 1.375(6) .
C15C F15C 1.351(5) .
C15C C16C 1.364(6) .
C16C F16C 1.349(5) .
B2 C21A 1.634(6) .
B2 C21C 1.642(7) .
B2 C21B 1.686(6) .
C21A C26A 1.385(6) .
C21A C22A 1.389(6) .
C22A F22A 1.351(5) .
C22A C23A 1.367(7) .
C23A F23A 1.354(5) .
C23A C24A 1.372(7) .
C24A F24A 1.351(5) .
C24A C25A 1.363(7) .
C25A F25A 1.334(5) .
C25A C26A 1.388(7) .
C26A F26A 1.355(5) .
C21B C22B 1.388(6) .
C21B C26B 1.388(7) .
C22B F22B 1.349(5) .
C22B C23B 1.374(6) .
C23B F23B 1.342(6) .
C23B C24B 1.374(8) .
C24B F24B 1.343(5) .
C24B C25B 1.361(8) .
C25B F25B 1.353(6) .
C25B C26B 1.379(7) .
C26B F26B 1.342(6) .
C21C C26C 1.380(6) .
C21C C22C 1.386(6) .
C22C F22C 1.356(5) .
C22C C23C 1.372(6) .
C23C F23C 1.342(5) .
C23C C24C 1.376(7) .
C24C F24C 1.346(5) .
C24C C25C 1.364(7) .
C25C F25C 1.344(5) .
C25C C26C 1.374(7) .
C26C F26C 1.366(5) .
C31 C32 1.416(7) .
C31 C35 1.428(8) .
C31 C311 1.492(8) .
C311 H31A 0.9600 .
C311 H31B 0.9600 .
C311 H31C 0.9600 .
C32 C33 1.433(7) .
C32 C321 1.496(8) .
C321 H32A 0.9600 .
C321 H32B 0.9600 .
C321 H32C 0.9600 .
C33 C34 1.440(8) .
C33 C331 1.494(8) .
C331 H33A 0.9600 .
C331 H33B 0.9600 .
C331 H33C 0.9600 .
C34 C35 1.422(8) .
C34 C341 1.489(8) .
C341 H34A 0.9600 .
C341 H34B 0.9600 .
C341 H34C 0.9600 .
C35 C351 1.508(8) .
C351 H35A 0.9600 .
C351 H35B 0.9600 .
C351 H35C 0.9600 .
C4 Cl41 1.721(6) .
C4 Cl42 1.736(6) .
C4 H4A 0.9700 .
C4 H4B 0.9700 .
C5 Cl51 1.703(14) .
C5 Cl52 1.757(13) .
C5 H5A 0.9700 .
C5 H5B 0.9700 .
Cl51 C5 1.154(17) 2
Cl51 Cl52 2.427(5) 2
Cl52 Cl52 0.940(8) 2
Cl52 C5 1.935(12) 2
Cl52 Cl51 2.427(5) 2

loop_
_geom_torsion_atom_site_label_1
_geom_torsion_atom_site_label_2
_geom_torsion_atom_site_label_3
_geom_torsion_atom_site_label_4
_geom_torsion
_geom_torsion_site_symmetry_4
B2 N1 B1 C11A 6.2(6) .
B2 N1 B1 C11B 131.0(4) .
B2 N1 B1 C11C -118.6(5) .
N1 B1 C11A C16A 105.5(5) .
C11B B1 C11A C16A -17.0(6) .
C11C B1 C11A C16A -132.4(4) .
N B1 C11A C12A -73.6(5) .
C11B B1 C11A C12A 163.8(4) .
C11C B1 C11A C12A 48.5(5) .
C16A C11A C12A F12A -177.3(4) .
B1 C11A C12A F12A 1.9(6) .
C16A C11A C12A C13A 2.9(6) .
B1 C11A C12A C13A -177.9(4) .
F12A C12A C13A F13A 0.7(6) .
C11A C12A C13A F13A -179.5(4) .
F12A C12A C13A C14A 178.7(4) .
C11A C12A C13A C14A -1.5(7) .
F13A C13A C14A F14A -2.5(6) .
C12A C13A C14A F14A 179.5(4) .
F13A C13A C14A C15A 177.9(4) .
C12A C13A C14A C15A -0.1(7) .
F14A C14A C15A F15A 1.6(7) .
C13A C14A C15A F15A -178.8(4) .
F14A C14A C15A C16A -179.5(4) .
C13A C14A C15A C16A 0.1(7) .
F15A C15A C16A F16A 1.0(6) .
C14A C15A C16A F16A -177.9(4) .
F15A C15A C16A C11A -179.5(4) .
C14A C15A C16A C11A 1.6(7) .
C12A C11A C16A F16A 176.6(4) .
B1 C11A C16A F16A -2.7(6) .
C12A C11A C16A C15A -2.9(6) .
B1 C11A C16A C15A 177.9(4) .
C11A B1 C11B C12B 130.4(5) .
N1 B1 C11B C12B 7.6(6) .
C11C B1 C11B C12B -107.4(5) .
C11A B1 C11B C16B -53.9(5) .
N1 B1 C11B C16B -176.7(4) .
C11C B1 C11B C16B 68.3(5) .
C16B C11B C12B F12B -178.2(4) .
B1 C11B C12B F12B -2.3(7) .
C16B C11B C12B C13B 1.8(7) .
B1 C11B C12B C13B 177.8(4) .
F12B C12B C13B F13B -2.6(6) .
C11B C12B C13B F13B 177.4(4) .
F12B C12B C13B C14B 179.4(4) .
C11B C12B C13B C14B -0.7(8) .
F13B C13B C14B F14B 0.5(7) .
C12B C13B C14B F14B 178.5(4) .
F13B C13B C14B C15B -178.8(4) .
C12B C13B C14B C15B -0.7(7) .
F14B C14B C15B F15B 0.3(7) .
C13B C14B C15B F15B 179.6(4) .
F14B C14B C15B C16B -178.5(4) .
C13B C14B C15B C16B 0.8(7) .
F15B C15B C16B F16B 0.1(7) .
C14B C15B C16B F16B 178.9(4) .
F15B C15B C16B C11B -178.2(4) .
C14B C15B C16B C11B 0.6(8) .
C12B C11B C16B F16B 179.9(4) .
B1 C11B C16B F16B 3.5(6) .
C12B C11B C16B C15B -1.8(7) .
B1 C11B C16B C15B -178.2(4) .
C11A B1 C11C C12C -170.9(4) .
N1 B1 C11C C12C -48.3(5) .
C11B B1 C11C C12C 67.1(5) .
C11A B1 C11C C16C 17.7(6) .
N1 B1 C11C C16C 140.3(4) .
C11B B1 C11C C16C -104.3(5) .
C16C C11C C12C F12C 176.8(4) .
B1 C11C C12C F12C 4.2(6) .
C16C C11C C12C C13C -3.1(7) .
B1 C11C C12C C13C -175.7(4) .
F12C C12C C13C F13C 1.0(7) .
C11C C12C C13C F13C -179.1(4) .
F12C C12C C13C C14C -178.0(4) .
C11C C12C C13C C14C 1.9(8) .
F13C C13C C14C F14C 0.6(7) .
C12C C13C C14C F14C 179.5(4) .
F13C C13C C14C C15C -178.4(4) .
C12C C13C C14C C15C 0.5(7) .
F14C C14C C15C F15C -1.4(7) .
C13C C14C C15C F15C 177.6(4) .
F14C C14C C15C C16C 179.5(4) .
C13C C14C C15C C16C -1.5(7) .
F15C C15C C16C F16C 0.2(6) .
C14C C15C C16C F16C 179.3(4) .
F15C C15C C16C C11C -179.0(4) .
C14C C15C C16C C11C 0.1(7) .
C12C C11C C16C F16C -177.1(4) .
B1 C11C C16C F16C -5.2(7) .
C12C C11C C16C C15C 2.0(6) .
B1 C11C C16C C15C 174.0(4) .
B1 N1 B2 C21A -42.1(6) .
B1 N1 B2 C21C 88.0(5) .
B1 N1 B2 C21B -160.6(4) .
N1 B2 C21A C26A -59.6(5) .
C21C B2 C21A C26A 171.8(4) .
C21B B2 C21A C26A 54.9(5) .
N1 B2 C21A C22A 121.6(4) .
C21C B2 C21A C22A -7.1(6) .
C21B B2 C21A C22A -124.0(5) .
C26A C21A C22A F22A 176.8(4) .
B2 C21A C22A F22A -4.3(7) .
C26A C21A C22A C23A -1.8(6) .
B2 C21A C22A C23A 177.2(4) .
F22A C22A C23A F23A 1.3(6) .
C21A C22A C23A F23A 179.9(4) .
F22A C22A C23A C24A -177.4(4) .
C21A C22A C23A C24A 1.2(7) .
F23A C23A C24A F24A -0.2(7) .
C22A C23A C24A F24A 178.6(4) .
F23A C23A C24A C25A -178.3(4) .
C22A C23A C24A C25A 0.4(7) .
F24A C24A C25A F25A 2.0(7) .
C23A C24A C25A F25A -179.8(4) .
F24A C24A C25A C26A -179.4(4) .
C23A C24A C25A C26A -1.2(7) .
C22A C21A C26A F26A -179.5(4) .
B2 C21A C26A F26A 1.5(6) .
C22A C21A C26A C25A 0.9(6) .
B2 C21A C26A C25A -178.1(4) .
F25A C25A C26A F26A -0.5(6) .
C24A C25A C26A F26A -179.1(4) .
F25A C25A C26A C21A 179.1(4) .
C24A C25A C26A C21A 0.5(7) .
N1 B2 C21B C22B -49.3(5) .
C21A B2 C21B C22B -165.4(4) .
C21C B2 C21B C22B 69.7(5) .
N1 B2 C21B C26B 136.0(5) .
C21A B2 C21B C26B 19.9(6) .
C21C B2 C21B C26B -105.0(5) .
C26B C21B C22B F22B 177.5(4) .
B2 C21B C22B F22B 2.1(6) .
C26B C21B C22B C23B 0.3(7) .
B2 C21B C22B C23B -175.1(4) .
F22B C22B C23B F23B 2.8(7) .
C21B C22B C23B F23B -179.9(4) .
F22B C22B C23B C24B -176.5(4) .
C21B C22B C23B C24B 0.8(8) .
F23B C23B C24B F24B 0.5(8) .
C22B C23B C24B F24B 179.8(5) .
F23B C23B C24B C25B 179.7(5) .
C22B C23B C24B C25B -1.0(8) .
F24B C24B C25B F25B -1.5(8) .
C23B C24B C25B F25B 179.3(5) .
F24B C24B C25B C26B 179.3(5) .
C23B C24B C25B C26B 0.1(8) .
F25B C25B C26B F26B 0.2(7) .
C24B C25B C26B F26B 179.4(5) .
F25B C25B C26B C21B -178.1(5) .
C24B C25B C26B C21B 1.1(8) .
C22B C21B C26B F26B -179.5(4) .
B2 C21B C26B F26B -4.3(7) .
C22B C21B C26B C25B -1.3(7) .
B2 C21B C26B C25B 173.8(5) .
N1 B2 C21C C26C -179.3(4) .
C21A B2 C21C C26C -53.6(5) .
C21B B2 C21C C26C 67.9(5) .
N1 B2 C21C C22C 7.0(6) .
C21A B2 C21C C22C 132.6(4) .
C21B B2 C21C C22C -105.9(5) .
C26C C21C C22C F22C -175.7(4) .
B2 C21C C22C F22C -1.6(7) .
C26C C21C C22C C23C 2.5(6) .
B2 C21C C22C C23C 176.6(4) .
F22C C22C C23C F23C -1.3(6) .
C21C C22C C23C F23C -179.5(4) .
F22C C22C C23C C24C 178.7(4) .
C21C C22C C23C C24C 0.4(7) .
F23C C23C C24C F24C -2.5(6) .
C22C C23C C24C F24C 177.5(4) .
F23C C23C C24C C25C 177.4(4) .
C22C C23C C24C C25C -2.5(6) .
F24C C24C C25C F25C 0.1(6) .
C23C C24C C25C F25C -179.8(4) .
F24C C24C C25C C26C -178.6(4) .
C23C C24C C25C C26C 1.5(6) .
F25C C25C C26C F26C 2.9(6) .
C24C C25C C26C F26C -178.4(4) .
F25C C25C C26C C21C -176.9(4) .
C24C C25C C26C C21C 1.8(7) .
C22C C21C C26C F26C 176.5(4) .
B2 C21C C26C F26C 1.8(6) .
C22C C21C C26C C25C -3.7(6) .
B2 C21C C26C C25C -178.4(4) .
C35 Sn C31 C32 -115.1(4) .
C34 Sn C31 C32 -78.3(3) .
C33 Sn C31 C32 -37.1(3) .
C32 Sn C31 C35 115.1(4) .
C34 Sn C31 C35 36.8(3) .
C33 Sn C31 C35 77.9(3) .
C35 Sn C31 C311 121.7(7) .
C32 Sn C31 C311 -123.2(6) .
C34 Sn C31 C311 158.5(6) .
C33 Sn C31 C311 -160.3(6) .
C35 C31 C32 C33 0.3(6) .
C311 C31 C32 C33 -175.7(6) .
Sn C31 C32 C33 65.1(4) .
C35 C31 C32 C321 174.6(6) .
C311 C31 C32 C321 -1.4(10) .
Sn C31 C32 C321 -120.6(6) .
C35 C31 C32 Sn -64.8(4) .
C311 C31 C32 Sn 119.2(6) .
C35 Sn C32 C31 37.8(3) .
C34 Sn C32 C31 78.8(3) .
C33 Sn C32 C31 116.0(4) .
C35 Sn C32 C33 -78.2(3) .
C31 Sn C32 C33 -116.0(4) .
C34 Sn C32 C33 -37.1(3) .
C35 Sn C32 C321 161.9(5) .
C31 Sn C32 C321 124.1(6) .
C34 Sn C32 C321 -157.1(5) .
C33 Sn C32 C321 -119.9(6) .
C31 C32 C33 C34 -0.1(6) .
C321 C32 C33 C34 -174.6(5) .
Sn C32 C33 C34 64.6(4) .
C31 C32 C33 C331 173.9(5) .
C321 C32 C33 C331 -0.6(9) .
Sn C32 C33 C331 -121.4(5) .
C31 C32 C33 Sn -64.6(4) .
C321 C32 C33 Sn 120.8(5) .
C35 Sn C33 C32 78.2(3) .
C31 Sn C33 C32 36.8(3) .
C34 Sn C33 C32 116.0(4) .
C35 Sn C33 C34 -37.7(3) .
C31 Sn C33 C34 -79.1(3) .
C32 Sn C33 C34 -116.0(4) .
C35 Sn C33 C331 -161.2(6) .
C31 Sn C33 C331 157.4(6) .
C32 Sn C33 C331 120.6(6) .
C34 Sn C33 C331 -123.5(6) .
C32 C33 C34 C35 -0.2(6) .
C331 C33 C34 C35 -174.0(5) .
Sn C33 C34 C35 64.4(4) .
C32 C33 C34 C341 172.9(5) .
C331 C33 C34 C341 -0.9(9) .
Sn C33 C34 C341 -122.5(5) .
C32 C33 C34 Sn -64.6(4) .
C331 C33 C34 Sn 121.6(6) .
C31 Sn C34 C35 -37.0(3) .
C32 Sn C34 C35 -77.6(3) .
C33 Sn C34 C35 -114.5(4) .
C35 Sn C34 C33 114.5(4) .
C31 Sn C34 C33 77.5(3) .
C32 Sn C34 C33 37.0(3) .
C35 Sn C34 C341 -123.9(7) .
C31 Sn C34 C341 -160.9(6) .
C32 Sn C34 C341 158.6(6) .
C33 Sn C34 C341 121.6(6) .
C33 C34 C35 C31 0.4(6) .
C341 C34 C35 C31 -172.5(5) .
Sn C34 C35 C31 65.7(4) .
C33 C34 C35 C351 173.6(6) .
C341 C34 C35 C351 0.8(10) .
Sn C34 C35 C351 -121.0(6) .
C33 C34 C35 Sn -65.4(4) .
C341 C34 C35 Sn 121.8(6) .
C32 C31 C35 C34 -0.4(6) .
C311 C31 C35 C34 175.6(6) .
Sn C31 C35 C34 -66.2(4) .
C32 C31 C35 C351 -173.5(6) .
C311 C31 C35 C351 2.5(10) .
Sn C31 C35 C351 120.7(6) .
C32 C31 C35 Sn 65.8(4) .
C311 C31 C35 Sn -118.2(6) .
C31 Sn C35 C34 116.2(5) .
C32 Sn C35 C34 79.1(3) .
C33 Sn C35 C34 37.9(3) .
C32 Sn C35 C31 -37.2(3) .
C34 Sn C35 C31 -116.2(5) .
C33 Sn C35 C31 -78.4(3) .
C31 Sn C35 C351 -123.0(7) .
C32 Sn C35 C351 -160.2(6) .
C34 Sn C35 C351 120.8(7) .
C33 Sn C35 C351 158.7(6) .
Cl52 C5 Cl51 C5 57(2) 2
Cl52 C5 Cl51 Cl52 3.3(6) 2
Cl51 C5 Cl52 Cl52 -6.7(13) 2
Cl51 C5 Cl52 C5 -27(3) 2
Cl51 C5 Cl52 Cl51 -157(2) 2
